data_7119238
loop_
_publ_author_name
'Raszeja, Lukasz J.'
'Siegmund, Daniel'
'Cordes, Anna L.'
'G\"uldenhaupt, J\"orn'
'Gerwert, Klaus'
'Hahn, Stephan'
'Metzler-Nolte, Nils'

_publ_section_title
;
 Asymmetric rhenium tricarbonyl complexes show superior luminescence
 properties in live cell imaging.
;
_journal_issue 5
_journal_name_full 'Chemical communications (Cambridge, England)'
_journal_page_first 905
_journal_page_last 908
_journal_paper_doi 10.1039/c6cc07553c
_journal_volume 53
_journal_year 2017
_chemical_formula_sum 'C34 H31 Br N3 O7 Re'
_chemical_formula_weight 859.73
_chemical_name_systematic
; 
 ? 
;
_space_group_IT_number 14
_symmetry_cell_setting monoclinic
_symmetry_space_group_name_Hall '-P 2yn'
_symmetry_space_group_name_H-M 'P 1 21/n 1'
_atom_sites_solution_hydrogens geom
_atom_sites_solution_primary direct
_atom_sites_solution_secondary difmap
_audit_creation_method SHELXL-97
_audit_update_record
;
2016-09-16 deposited with the CCDC.
2016-12-14 downloaded from the CCDC.
;
_cell_angle_alpha 90.00
_cell_angle_beta 109.927(3)
_cell_angle_gamma 90.00
_cell_formula_units_Z 4
_cell_length_a 14.2253(4)
_cell_length_b 13.4844(3)
_cell_length_c 19.7773(4)
_cell_measurement_reflns_used 6249
_cell_measurement_temperature 103(2)
_cell_measurement_theta_max 25.00
_cell_measurement_theta_min 3.05
_cell_volume 3566.54(16)
_computing_structure_refinement 'SHELXL-97 (Sheldrick, 1997)'
_computing_structure_solution 'SHELXS-97 (Sheldrick, 1990)'
_diffrn_ambient_temperature 103(2)
_diffrn_measured_fraction_theta_full 0.995
_diffrn_measured_fraction_theta_max 0.995
_diffrn_measurement_device_type 'Oxford Xcalibur2'
_diffrn_radiation_monochromator graphite
_diffrn_radiation_source 'fine-focus sealed tube'
_diffrn_radiation_type MoK\a
_diffrn_radiation_wavelength 0.71073
_diffrn_reflns_av_R_equivalents 0.0470
_diffrn_reflns_av_sigmaI/netI 0.0472
_diffrn_reflns_limit_h_max 16
_diffrn_reflns_limit_h_min -16
_diffrn_reflns_limit_k_max 16
_diffrn_reflns_limit_k_min -16
_diffrn_reflns_limit_l_max 23
_diffrn_reflns_limit_l_min -23
_diffrn_reflns_number 19688
_diffrn_reflns_theta_full 25.00
_diffrn_reflns_theta_max 25.00
_diffrn_reflns_theta_min 3.05
_exptl_absorpt_coefficient_mu 4.575
_exptl_absorpt_correction_T_max 0.8035
_exptl_absorpt_correction_T_min 0.3607
_exptl_absorpt_correction_type empirical
_exptl_crystal_colour colorless
_exptl_crystal_density_diffrn 1.601
_exptl_crystal_density_method 'not measured'
_exptl_crystal_description needle
_exptl_crystal_F_000 1688
_exptl_crystal_size_max 0.28
_exptl_crystal_size_mid 0.05
_exptl_crystal_size_min 0.05
_refine_diff_density_max 1.708
_refine_diff_density_min -0.867
_refine_diff_density_rms 0.133
_refine_ls_extinction_method none
_refine_ls_goodness_of_fit_ref 1.081
_refine_ls_hydrogen_treatment constr
_refine_ls_matrix_type full
_refine_ls_number_parameters 417
_refine_ls_number_reflns 6249
_refine_ls_number_restraints 0
_refine_ls_restrained_S_all 1.081
_refine_ls_R_factor_all 0.0403
_refine_ls_R_factor_gt 0.0322
_refine_ls_shift/su_max 0.002
_refine_ls_shift/su_mean 0.000
_refine_ls_structure_factor_coef Fsqd
_refine_ls_weighting_details 'calc w=1/[\s^2^(Fo^2^)+(0.0411P)^2^+1.6483P] where P=(Fo^2^+2Fc^2^)/3'
_refine_ls_weighting_scheme calc
_refine_ls_wR_factor_gt 0.0788
_refine_ls_wR_factor_ref 0.0834
_reflns_number_gt 5355
_reflns_number_total 6249
_reflns_threshold_expression >2sigma(I)
_cod_data_source_file c6cc07553c2.cif
_cod_data_source_block exp_1900ac1s
_cod_depositor_comments 'Adding full bibliography for 7119236--7119238.cif.'
_cod_original_cell_volume 3566.54(15)
_cod_original_sg_symbol_H-M P2(1)/n
_cod_database_code 7119238

loop_
_symmetry_equiv_pos_as_xyz
'x, y, z'
'-x+1/2, y+1/2, -z+1/2'
'-x, -y, -z'
'x-1/2, -y-1/2, z-1/2'

loop_
_atom_site_label
_atom_site_type_symbol
_atom_site_fract_x
_atom_site_fract_y
_atom_site_fract_z
_atom_site_U_iso_or_equiv
_atom_site_adp_type
_atom_site_occupancy
_atom_site_symmetry_multiplicity
_atom_site_calc_flag
_atom_site_refinement_flags
Re1 Re 0.957200(12) 0.819414(13) 0.240370(9) 0.01864(8) Uani 1 1 d .
N1 N 0.9656(3) 0.6743(3) 0.2996(2) 0.0207(8) Uani 1 1 d .
O1 O 1.1142(3) 0.8051(3) 0.1661(2) 0.0414(9) Uani 1 1 d .
C1 C 1.0569(4) 0.8076(3) 0.1956(3) 0.0275(11) Uani 1 1 d .
Br1 Br 0.57646(4) 0.64936(4) 0.15146(3) 0.03765(14) Uani 1 1 d .
N2 N 1.0538(3) 0.8597(3) 0.3476(2) 0.0208(8) Uani 1 1 d .
O2 O 0.9380(2) 1.0307(3) 0.17997(18) 0.0342(8) Uani 1 1 d .
C2 C 0.9440(3) 0.9520(4) 0.2031(2) 0.0253(10) Uani 1 1 d .
N3 N 0.8462(3) 0.8372(3) 0.29600(19) 0.0175(8) Uani 1 1 d .
O3 O 0.8082(3) 0.7576(2) 0.09343(18) 0.0353(8) Uani 1 1 d .
C3 C 0.8621(4) 0.7786(3) 0.1495(3) 0.0253(10) Uani 1 1 d .
O4 O 0.3887(3) 0.9140(3) 0.3797(2) 0.0496(10) Uani 1 1 d .
C4 C 1.0412(3) 0.6013(3) 0.3146(2) 0.0270(11) Uani 1 1 d .
O5 O 0.4614(3) 1.0628(3) 0.4107(2) 0.0401(9) Uani 1 1 d .
C5 C 1.1183(4) 0.6108(4) 0.2866(3) 0.0388(13) Uani 1 1 d .
H5A H 1.1188 0.6663 0.2572 0.047 Uiso 1 1 calc R
O6 O 0.3614(5) 0.5869(6) 0.1837(4) 0.125(2) Uani 1 1 d .
C6 C 1.1932(4) 0.5424(4) 0.3004(3) 0.0455(14) Uani 1 1 d .
H6A H 1.2454 0.5509 0.2812 0.055 Uiso 1 1 calc R
O7 O 0.3846(3) 0.7304(3) 0.0124(2) 0.0563(11) Uani 1 1 d .
C7 C 1.1927(4) 0.4602(4) 0.3428(3) 0.0475(15) Uani 1 1 d .
H7A H 1.2451 0.4127 0.3528 0.057 Uiso 1 1 calc R
C8 C 1.1169(4) 0.4472(4) 0.3702(3) 0.0412(14) Uani 1 1 d .
H8A H 1.1167 0.3902 0.3984 0.049 Uiso 1 1 calc R
C9 C 1.0397(4) 0.5172(3) 0.3570(2) 0.0269(11) Uani 1 1 d .
C10 C 0.9599(3) 0.5045(3) 0.3855(2) 0.0259(10) Uani 1 1 d .
C11 C 0.9518(4) 0.4223(4) 0.4272(3) 0.0372(13) Uani 1 1 d .
H11A H 1.0009 0.3714 0.4374 0.045 Uiso 1 1 calc R
C12 C 0.8743(4) 0.4147(4) 0.4531(3) 0.0423(14) Uani 1 1 d .
H12A H 0.8707 0.3591 0.4816 0.051 Uiso 1 1 calc R
C13 C 0.8008(4) 0.4877(4) 0.4383(3) 0.0361(12) Uani 1 1 d .
H13A H 0.7471 0.4815 0.4563 0.043 Uiso 1 1 calc R
C14 C 0.8062(4) 0.5681(4) 0.3978(3) 0.0300(11) Uani 1 1 d .
H14A H 0.7559 0.6178 0.3877 0.036 Uiso 1 1 calc R
C15 C 0.8868(3) 0.5785(3) 0.3706(2) 0.0234(10) Uani 1 1 d .
C16 C 0.8934(3) 0.6613(3) 0.3270(2) 0.0224(10) Uani 1 1 d .
C17 C 0.8105(3) 0.7375(3) 0.3066(3) 0.0233(10) Uani 1 1 d .
H17A H 0.7578 0.7163 0.2617 0.028 Uiso 1 1 calc R
H17B H 0.7805 0.7407 0.3449 0.028 Uiso 1 1 calc R
C18 C 0.6792(3) 0.9159(3) 0.2888(2) 0.0222(10) Uani 1 1 d .
C19 C 0.6810(3) 1.0040(3) 0.3260(2) 0.0210(9) Uani 1 1 d .
H19A H 0.7317 1.0516 0.3300 0.025 Uiso 1 1 calc R
C20 C 0.6091(3) 1.0224(3) 0.3573(2) 0.0239(10) Uani 1 1 d .
H20A H 0.6112 1.0825 0.3828 0.029 Uiso 1 1 calc R
C21 C 0.5338(3) 0.9535(3) 0.3515(2) 0.0250(10) Uani 1 1 d .
C22 C 0.5319(4) 0.8663(4) 0.3143(3) 0.0338(12) Uani 1 1 d .
H22A H 0.4814 0.8184 0.3106 0.041 Uiso 1 1 calc R
C23 C 0.6035(4) 0.8480(4) 0.2823(3) 0.0325(12) Uani 1 1 d .
H23A H 0.6005 0.7886 0.2558 0.039 Uiso 1 1 calc R
C24 C 0.4546(4) 0.9722(4) 0.3818(3) 0.0341(12) Uani 1 1 d .
C25 C 0.3828(4) 1.0890(5) 0.4394(4) 0.0513(16) Uani 1 1 d .
H25A H 0.3944 1.1563 0.4592 0.077 Uiso 1 1 calc R
H25B H 0.3836 1.0422 0.4775 0.077 Uiso 1 1 calc R
H25C H 0.3177 1.0861 0.4008 0.077 Uiso 1 1 calc R
C26 C 1.1555(3) 0.8599(3) 0.3718(2) 0.0243(10) Uani 1 1 d .
H26A H 1.1888 0.8502 0.3381 0.029 Uiso 1 1 calc R
C27 C 1.2114(3) 0.8734(4) 0.4422(3) 0.0299(11) Uani 1 1 d .
H27A H 1.2823 0.8713 0.4576 0.036 Uiso 1 1 calc R
C28 C 1.1627(3) 0.8903(3) 0.4909(3) 0.0276(11) Uani 1 1 d .
H28A H 1.2000 0.9010 0.5403 0.033 Uiso 1 1 calc R
C29 C 1.0588(3) 0.8916(3) 0.4670(2) 0.0230(10) Uani 1 1 d .
H29A H 1.0242 0.9026 0.4998 0.028 Uiso 1 1 calc R
C30 C 1.0068(3) 0.8765(3) 0.3953(2) 0.0177(9) Uani 1 1 d .
C31 C 0.8955(3) 0.8887(3) 0.3663(2) 0.0208(10) Uani 1 1 d .
H31A H 0.8796 0.9603 0.3601 0.025 Uiso 1 1 calc R
H31B H 0.8672 0.8625 0.4021 0.025 Uiso 1 1 calc R
C32 C 0.7558(3) 0.8984(4) 0.2528(2) 0.0232(10) Uani 1 1 d .
H32A H 0.7796 0.9635 0.2420 0.028 Uiso 1 1 calc R
H32B H 0.7225 0.8645 0.2063 0.028 Uiso 1 1 calc R
C33 C 0.3554(8) 0.6760(6) 0.2130(7) 0.115(4) Uani 1 1 d .
H33A H 0.3986 0.6763 0.2636 0.173 Uiso 1 1 calc R
H33B H 0.2861 0.6884 0.2098 0.173 Uiso 1 1 calc R
H33C H 0.3770 0.7280 0.1869 0.173 Uiso 1 1 calc R
C34 C 0.2902(6) 0.6995(5) 0.0121(5) 0.076(3) Uani 1 1 d .
H34A H 0.2965 0.6354 0.0367 0.114 Uiso 1 1 calc R
H34B H 0.2449 0.6927 -0.0377 0.114 Uiso 1 1 calc R
H34C H 0.2633 0.7488 0.0371 0.114 Uiso 1 1 calc R

loop_
_atom_site_aniso_label
_atom_site_aniso_U_11
_atom_site_aniso_U_22
_atom_site_aniso_U_33
_atom_site_aniso_U_23
_atom_site_aniso_U_13
_atom_site_aniso_U_12
Re1 0.01702(12) 0.02510(12) 0.01301(11) 0.00040(7) 0.00409(8) -0.00071(7)
N1 0.018(2) 0.026(2) 0.0142(19) -0.0028(15) 0.0016(16) -0.0018(15)
O1 0.039(2) 0.062(3) 0.034(2) 0.0059(18) 0.0249(19) 0.0045(18)
C1 0.026(3) 0.031(3) 0.022(3) 0.002(2) 0.004(2) -0.001(2)
Br1 0.0542(4) 0.0324(3) 0.0252(3) -0.0046(2) 0.0121(2) 0.0059(2)
N2 0.019(2) 0.023(2) 0.019(2) 0.0011(16) 0.0048(16) -0.0023(16)
O2 0.039(2) 0.033(2) 0.0285(19) 0.0078(16) 0.0094(16) -0.0046(16)
C2 0.020(2) 0.033(3) 0.020(2) 0.001(2) 0.0040(19) -0.006(2)
N3 0.0142(19) 0.022(2) 0.0127(19) -0.0002(15) 0.0006(15) -0.0021(14)
O3 0.042(2) 0.034(2) 0.0194(19) -0.0052(15) -0.0039(16) 0.0023(16)
C3 0.031(3) 0.020(2) 0.027(3) 0.005(2) 0.013(2) 0.004(2)
O4 0.043(2) 0.057(3) 0.061(3) -0.009(2) 0.033(2) -0.011(2)
C4 0.022(2) 0.030(3) 0.023(3) -0.003(2) 0.001(2) -0.001(2)
O5 0.040(2) 0.040(2) 0.049(2) -0.0033(18) 0.0264(19) 0.0059(17)
C5 0.032(3) 0.042(3) 0.043(3) 0.009(3) 0.014(2) 0.011(2)
O6 0.119(6) 0.139(6) 0.105(5) -0.024(5) 0.022(4) -0.006(5)
C6 0.030(3) 0.051(4) 0.058(4) 0.010(3) 0.019(3) 0.013(3)
O7 0.056(3) 0.056(3) 0.060(3) -0.003(2) 0.024(2) -0.001(2)
C7 0.029(3) 0.040(3) 0.065(4) 0.005(3) 0.005(3) 0.016(2)
C8 0.036(3) 0.029(3) 0.045(3) 0.002(2) -0.003(3) 0.005(2)
C9 0.029(3) 0.027(3) 0.018(2) 0.000(2) -0.001(2) 0.001(2)
C10 0.027(3) 0.022(2) 0.022(2) -0.001(2) -0.001(2) -0.0038(19)
C11 0.040(3) 0.029(3) 0.028(3) 0.004(2) -0.008(2) -0.007(2)
C12 0.054(4) 0.039(3) 0.027(3) 0.004(2) 0.004(3) -0.023(3)
C13 0.045(3) 0.035(3) 0.026(3) -0.001(2) 0.010(2) -0.017(3)
C14 0.036(3) 0.030(3) 0.025(3) -0.003(2) 0.011(2) -0.011(2)
C15 0.026(2) 0.022(2) 0.016(2) -0.0023(19) 0.0001(19) -0.0061(19)
C16 0.027(3) 0.023(2) 0.015(2) -0.0032(18) 0.0033(19) -0.0075(19)
C17 0.026(3) 0.022(2) 0.025(3) -0.0011(19) 0.012(2) -0.0012(19)
C18 0.013(2) 0.037(3) 0.012(2) 0.0030(19) -0.0026(17) 0.0065(19)
C19 0.017(2) 0.023(2) 0.019(2) 0.0050(19) 0.0006(18) 0.0007(18)
C20 0.023(2) 0.021(2) 0.025(3) 0.002(2) 0.005(2) 0.0047(19)
C21 0.023(2) 0.031(3) 0.022(2) 0.003(2) 0.0085(19) 0.003(2)
C22 0.022(3) 0.040(3) 0.040(3) -0.008(3) 0.010(2) -0.006(2)
C23 0.025(3) 0.038(3) 0.035(3) -0.012(2) 0.011(2) -0.003(2)
C24 0.032(3) 0.042(3) 0.029(3) 0.005(2) 0.011(2) 0.002(2)
C25 0.050(4) 0.058(4) 0.061(4) -0.004(3) 0.040(3) 0.014(3)
C26 0.017(2) 0.032(3) 0.024(3) 0.001(2) 0.007(2) 0.0021(19)
C27 0.016(2) 0.042(3) 0.025(3) 0.001(2) -0.001(2) -0.003(2)
C28 0.021(2) 0.036(3) 0.020(2) 0.000(2) -0.0001(19) 0.000(2)
C29 0.026(2) 0.024(2) 0.018(2) -0.0007(19) 0.0066(19) 0.0016(19)
C30 0.019(2) 0.019(2) 0.015(2) 0.0028(18) 0.0061(18) -0.0014(17)
C31 0.018(2) 0.032(3) 0.013(2) -0.0041(19) 0.0059(18) 0.0021(19)
C32 0.016(2) 0.034(3) 0.016(2) 0.0035(19) 0.0022(18) 0.0065(19)
C33 0.110(8) 0.066(6) 0.172(12) -0.024(6) 0.051(8) -0.001(5)
C34 0.069(5) 0.049(4) 0.134(8) -0.010(4) 0.065(5) -0.014(3)

loop_
_atom_type_symbol
_atom_type_description
_atom_type_scat_dispersion_real
_atom_type_scat_dispersion_imag
_atom_type_scat_source
C C 0.0033 0.0016 'International Tables Vol C Tables 4.2.6.8 and 6.1.1.4'
H H 0.0000 0.0000 'International Tables Vol C Tables 4.2.6.8 and 6.1.1.4'
N N 0.0061 0.0033 'International Tables Vol C Tables 4.2.6.8 and 6.1.1.4'
O O 0.0106 0.0060 'International Tables Vol C Tables 4.2.6.8 and 6.1.1.4'
Br Br -0.2901 2.4595 'International Tables Vol C Tables 4.2.6.8 and 6.1.1.4'
Re Re -1.0185 7.2310 'International Tables Vol C Tables 4.2.6.8 and 6.1.1.4'

loop_
_geom_angle_atom_site_label_1
_geom_angle_atom_site_label_2
_geom_angle_atom_site_label_3
_geom_angle
C1 Re1 C2 83.76(19)
C1 Re1 C3 86.6(2)
C2 Re1 C3 87.84(19)
C1 Re1 N2 98.66(17)
C2 Re1 N2 95.08(16)
C3 Re1 N2 174.23(16)
C1 Re1 N3 177.52(16)
C2 Re1 N3 95.53(16)
C3 Re1 N3 95.77(16)
N2 Re1 N3 79.01(13)
C1 Re1 N1 104.48(17)
C2 Re1 N1 170.31(17)
C3 Re1 N1 97.60(16)
N2 Re1 N1 78.83(13)
N3 Re1 N1 76.01(13)
C16 N1 C4 117.6(4)
C16 N1 Re1 114.5(3)
C4 N1 Re1 127.8(3)
O1 C1 Re1 176.0(4)
C30 N2 C26 118.4(4)
C30 N2 Re1 115.2(3)
C26 N2 Re1 126.1(3)
O2 C2 Re1 178.1(4)
C17 N3 C31 111.4(3)
C17 N3 C32 108.0(3)
C31 N3 C32 108.0(3)
C17 N3 Re1 107.9(3)
C31 N3 Re1 108.8(2)
C32 N3 Re1 112.7(3)
O3 C3 Re1 176.0(4)
C5 C4 N1 120.0(4)
C5 C4 C9 118.8(4)
N1 C4 C9 121.2(4)
C24 O5 C25 115.7(4)
C6 C5 C4 121.8(5)
C5 C6 C7 119.7(5)
C8 C7 C6 120.3(5)
C7 C8 C9 120.8(5)
C8 C9 C4 118.7(5)
C8 C9 C10 121.2(5)
C4 C9 C10 120.0(4)
C15 C10 C11 118.8(5)
C15 C10 C9 117.5(4)
C11 C10 C9 123.7(4)
C12 C11 C10 121.0(5)
C11 C12 C13 120.8(5)
C14 C13 C12 119.7(5)
C13 C14 C15 120.7(5)
C10 C15 C14 119.0(4)
C10 C15 C16 119.1(4)
C14 C15 C16 121.9(4)
N1 C16 C15 124.6(4)
N1 C16 C17 116.3(4)
C15 C16 C17 119.0(4)
N3 C17 C16 112.5(4)
C23 C18 C19 119.1(4)
C23 C18 C32 121.1(4)
C19 C18 C32 119.8(4)
C20 C19 C18 120.4(4)
C19 C20 C21 120.5(4)
C22 C21 C20 119.1(4)
C22 C21 C24 119.0(4)
C20 C21 C24 121.9(4)
C21 C22 C23 120.5(5)
C18 C23 C22 120.5(5)
O4 C24 O5 123.2(5)
O4 C24 C21 124.6(5)
O5 C24 C21 112.2(4)
N2 C26 C27 122.8(4)
C26 C27 C28 118.5(4)
C27 C28 C29 119.4(4)
C30 C29 C28 119.0(4)
N2 C30 C29 121.8(4)
N2 C30 C31 117.5(4)
C29 C30 C31 120.4(4)
C30 C31 N3 113.9(3)
C18 C32 N3 115.3(4)

loop_
_geom_bond_atom_site_label_1
_geom_bond_atom_site_label_2
_geom_bond_distance
Re1 C1 1.918(5)
Re1 C2 1.919(5)
Re1 C3 1.925(5)
Re1 N2 2.166(4)
Re1 N3 2.224(4)
Re1 N1 2.263(4)
N1 C16 1.326(6)
N1 C4 1.412(6)
O1 C1 1.154(6)
N2 C30 1.349(5)
N2 C26 1.359(5)
O2 C2 1.147(5)
N3 C17 1.477(5)
N3 C31 1.498(5)
N3 C32 1.522(5)
O3 C3 1.148(6)
O4 C24 1.212(6)
C4 C5 1.391(7)
C4 C9 1.415(7)
O5 C24 1.339(6)
O5 C25 1.460(6)
C5 C6 1.365(7)
O6 C33 1.350(10)
C6 C7 1.392(8)
O7 C34 1.403(7)
C7 C8 1.373(8)
C8 C9 1.403(7)
C9 C10 1.440(7)
C10 C15 1.398(6)
C10 C11 1.409(7)
C11 C12 1.370(8)
C12 C13 1.393(8)
C13 C14 1.366(7)
C14 C15 1.430(6)
C15 C16 1.434(6)
C16 C17 1.511(6)
C18 C23 1.385(6)
C18 C19 1.393(6)
C18 C32 1.510(6)
C19 C20 1.385(6)
C20 C21 1.394(6)
C21 C22 1.382(7)
C21 C24 1.467(7)
C22 C23 1.393(7)
C26 C27 1.360(6)
C27 C28 1.384(7)
C28 C29 1.391(6)
C29 C30 1.373(6)
C30 C31 1.497(6)
